data_2103285
loop_
_publ_author_name
'Quesada, Antonio'
'Marchal, Antonio'
'Melguizo, Manuel'
'Nogueras, Manuel'
'S\'anchez, Adolfo'
'Low, John N.'
'Cannon, Debbie'
'Farrell, Dorcas M. M.'
'Glidewell, Christopher'

_publ_section_title
;
 Amino-substituted O^6^-benzyl-5-nitrosopyrimidines: interplay of
 molecular, molecular-electronic and supramolecular structures
;
_journal_issue 2
_journal_name_full 'Acta Crystallographica Section B'
_journal_page_first 300
_journal_page_last 315
_journal_paper_doi 10.1107/S0108768101021607
_journal_volume 58
_journal_year 2002
_chemical_formula_moiety 'C22 H23 N5 O4'
_chemical_formula_sum 'C22 H23 N5 O4'
_chemical_formula_weight 421.45
_chemical_name_systematic
;
Ethyl N-(2-amino-6-benzyloxy-5-nitrosopyrimidin-4-yl)-L-phenylalaninate
;
_space_group_IT_number 1
_symmetry_cell_setting triclinic
_symmetry_space_group_name_Hall 'P 1'
_symmetry_space_group_name_H-M 'P 1'
_atom_sites_solution_hydrogens geom
_atom_sites_solution_primary direct
_atom_sites_solution_secondary difmap
_cell_angle_alpha 99.9100(12)
_cell_angle_beta 90.5610(13)
_cell_angle_gamma 111.4880(17)
_cell_formula_units_Z 2
_cell_length_a 7.9899(3)
_cell_length_b 8.4278(3)
_cell_length_c 17.0042(7)
_cell_measurement_reflns_used 14344
_cell_measurement_temperature 150(2)
_cell_measurement_theta_max 27.48
_cell_measurement_theta_min 2.91
_cell_volume 1046.22(7)
_computing_cell_refinement 'DENZO (Otwinowski & Minor, 1997)'
_computing_data_collection 'Kappa-CCD server software (Nonius, 1997)'
_computing_data_reduction 'DENZO (Otwinowski & Minor, 1997)'
_computing_molecular_graphics 'PLATON (Spek, 2001)'
_computing_publication_material 'SHELXL-97 SHELXL-97 (Sheldrick, 1997b) and  PRPKAPPA (Ferguson, 1999)'
_computing_structure_refinement 'SHELXL-97 (Sheldrick, 1997b)'
_computing_structure_solution 'SHELXS-97 (Sheldrick, 1997a)'
_diffrn_ambient_temperature 150(2)
_diffrn_measured_fraction_theta_full 0.982
_diffrn_measured_fraction_theta_max 0.982
_diffrn_measurement_device_type Kappa-CCD
_diffrn_measurement_method '\f scans and \w scans with \k offsets'
_diffrn_radiation_monochromator graphite
_diffrn_radiation_source 'fine-focus sealed X-ray tube'
_diffrn_radiation_type 'Mo K\a'
_diffrn_radiation_wavelength 0.71073
_diffrn_reflns_av_R_equivalents 0.043
_diffrn_reflns_av_sigmaI/netI 0.0838
_diffrn_reflns_limit_h_max 10
_diffrn_reflns_limit_h_min -10
_diffrn_reflns_limit_k_max 10
_diffrn_reflns_limit_k_min -10
_diffrn_reflns_limit_l_max 22
_diffrn_reflns_limit_l_min -22
_diffrn_reflns_number 14846
_diffrn_reflns_theta_full 27.45
_diffrn_reflns_theta_max 27.45
_diffrn_reflns_theta_min 2.92
_diffrn_standards_decay_% 0
_exptl_absorpt_coefficient_mu 0.095
_exptl_absorpt_correction_T_max 0.9972
_exptl_absorpt_correction_T_min 0.9721
_exptl_absorpt_correction_type multi-scan
_exptl_absorpt_process_details 'Sortav (Blessing, 1995 & 1997)'
_exptl_crystal_colour pink
_exptl_crystal_density_diffrn 1.338
_exptl_crystal_density_method 'not measured'
_exptl_crystal_description plate
_exptl_crystal_F_000 444
_exptl_crystal_size_max 0.30
_exptl_crystal_size_mid 0.20
_exptl_crystal_size_min 0.03
_refine_diff_density_max 0.195
_refine_diff_density_min -0.244
_refine_ls_extinction_method none
_refine_ls_goodness_of_fit_ref 1.009
_refine_ls_hydrogen_treatment constr
_refine_ls_matrix_type full
_refine_ls_number_parameters 561
_refine_ls_number_reflns 4686
_refine_ls_number_restraints 3
_refine_ls_restrained_S_all 1.009
_refine_ls_R_factor_all 0.0713
_refine_ls_R_factor_gt 0.0455
_refine_ls_shift/su_max 0.000
_refine_ls_shift/su_mean 0.000
_refine_ls_structure_factor_coef Fsqd
_refine_ls_weighting_details 'w=1/[\s^2^(Fo^2^)+(0.0638P)^2^] where P=(Fo^2^+2Fc^2^)/3'
_refine_ls_weighting_scheme calc
_refine_ls_wR_factor_gt 0.0970
_refine_ls_wR_factor_ref 0.1095
_reflns_number_gt 6321
_reflns_number_total 8664
_reflns_threshold_expression >2\s(I)
_cod_data_source_file na0133.cif
_cod_data_source_block 6
_cod_depositor_comments
;
The following automatic conversions were performed:
'_exptl_absorpt_correction_type' value 'Multi-scan' changed to
'multi-scan' according to
'/home/saulius/struct/CIF-dictionaries/cif_core.dic' dictionary named
'cif_core.dic' version 2.4.1 from 2010-06-29.

Automatic conversion script
Id: cif_fix_enum 1527 2010-12-29 10:47:43Z saulius 

The following automatic conversions were performed:

'_exptl_absorpt_correction_type' value 'Multi-scan' changed to
'multi-scan' according to
/home/saulius/struct/CIF-dictionaries/cif_core.dic dictionary named
'cif_core.dic' version 2.4.1 from 2010-06-29.

Automatic conversion script
Id: cif_fix_values 1715 2011-07-08 13:25:40Z adriana 
;
_cod_original_sg_symbol_H-M P1
_cod_database_code 2103285
_cod_database_fobs_code 2103285

loop_
_symmetry_equiv_pos_as_xyz
'x, y, z'

loop_
_atom_site_label
_atom_site_fract_x
_atom_site_fract_y
_atom_site_fract_z
_atom_site_U_iso_or_equiv
_atom_site_adp_type
_atom_site_calc_flag
_atom_site_refinement_flags
_atom_site_occupancy
_atom_site_type_symbol
N11 0.0293(3) -0.2813(3) 0.02734(15) 0.0246(5) Uani d . 1 N
C12 0.1004(4) -0.3196(4) 0.09199(17) 0.0237(6) Uani d . 1 C
N12 0.0819(4) -0.4846(3) 0.08480(16) 0.0293(6) Uani d . 1 N
N13 0.1826(3) -0.2111(3) 0.16057(15) 0.0240(5) Uani d . 1 N
C14 0.2072(4) -0.0452(4) 0.16334(17) 0.0223(6) Uani d . 1 C
N14 0.2901(3) 0.0711(3) 0.22901(14) 0.0250(6) Uani d . 1 N
C15 0.1471(4) 0.0160(4) 0.09847(17) 0.0216(6) Uani d . 1 C
N15 0.1604(3) 0.1771(3) 0.09448(15) 0.0262(6) Uani d . 1 N
O15 0.2394(3) 0.2984(2) 0.15520(13) 0.0306(5) Uani d . 1 O
C16 0.0545(4) -0.1182(4) 0.03139(17) 0.0227(6) Uani d . 1 C
O16 -0.0073(3) -0.0666(3) -0.02881(12) 0.0275(5) Uani d . 1 O
C167 -0.0932(4) -0.1948(4) -0.10057(18) 0.0287(7) Uani d . 1 C
C161 0.0472(4) -0.2161(4) -0.15633(18) 0.0272(7) Uani d . 1 C
C162 0.1141(5) -0.3435(4) -0.1546(2) 0.0357(8) Uani d . 1 C
C163 0.2414(5) -0.3636(5) -0.2058(2) 0.0439(9) Uani d . 1 C
C164 0.3039(5) -0.2517(5) -0.2592(2) 0.0471(9) Uani d . 1 C
C165 0.2371(5) -0.1228(4) -0.2609(2) 0.0388(8) Uani d . 1 C
C166 0.1097(5) -0.1046(4) -0.21054(19) 0.0324(7) Uani d . 1 C
C17 0.3394(4) 0.0235(4) 0.30105(18) 0.0255(6) Uani d . 1 C
C177 0.4611(4) 0.1883(4) 0.35974(18) 0.0296(7) Uani d . 1 C
C171 0.6462(4) 0.2759(4) 0.33286(17) 0.0262(7) Uani d . 1 C
C172 0.7875(5) 0.2307(4) 0.3533(2) 0.0348(7) Uani d . 1 C
C173 0.9596(5) 0.3103(5) 0.3295(2) 0.0376(8) Uani d . 1 C
C174 0.9908(5) 0.4387(4) 0.2848(2) 0.0372(8) Uani d . 1 C
C175 0.8518(5) 0.4869(4) 0.26380(19) 0.0347(8) Uani d . 1 C
C176 0.6808(4) 0.4062(4) 0.28762(19) 0.0308(7) Uani d . 1 C
C18 0.1706(4) -0.0666(4) 0.34322(18) 0.0275(7) Uani d . 1 C
O181 0.0266(3) -0.0607(3) 0.33049(14) 0.0387(6) Uani d . 1 O
O182 0.2141(3) -0.1407(3) 0.39837(13) 0.0337(5) Uani d . 1 O
C19 0.0717(4) -0.2167(4) 0.4498(2) 0.0343(7) Uani d . 1 C
C110 0.1538(5) -0.2719(6) 0.5128(3) 0.0509(10) Uani d . 1 C
N21 0.4828(3) 0.2320(3) -0.04116(15) 0.0274(6) Uani d . 1 N
C22 0.3976(4) 0.2719(4) -0.10001(18) 0.0240(6) Uani d . 1 C
N22 0.2352(3) 0.2700(3) -0.08595(16) 0.0293(6) Uani d . 1 N
N23 0.4645(3) 0.3201(3) -0.16885(15) 0.0245(5) Uani d . 1 N
C24 0.6208(4) 0.3054(4) -0.18474(18) 0.0237(6) Uani d . 1 C
N24 0.6952(3) 0.3525(3) -0.25112(15) 0.0280(6) Uani d . 1 N
C25 0.7164(4) 0.2455(4) -0.13176(19) 0.0262(7) Uani d . 1 C
N25 0.8677(4) 0.2153(4) -0.14242(17) 0.0344(6) Uani d . 1 N
O25 0.9404(3) 0.2381(3) -0.20923(15) 0.0399(6) Uani d . 1 O
C26 0.6390(4) 0.2230(4) -0.05630(18) 0.0250(6) Uani d . 1 C
O26 0.7375(3) 0.1916(3) -0.00212(13) 0.0354(5) Uani d . 1 O
C267 0.6668(5) 0.1644(4) 0.07555(19) 0.0334(8) Uani d . 1 C
C261 0.6380(4) -0.0157(4) 0.0852(2) 0.0291(7) Uani d . 1 C
C262 0.5376(5) -0.1581(5) 0.0281(2) 0.0467(10) Uani d . 1 C
C263 0.5142(6) -0.3246(5) 0.0412(4) 0.0704(17) Uani d . 1 C
C264 0.5878(7) -0.3473(6) 0.1109(4) 0.0721(16) Uani d . 1 C
C265 0.6852(6) -0.2060(6) 0.1665(3) 0.0595(12) Uani d . 1 C
C266 0.7104(5) -0.0426(5) 0.1543(2) 0.0371(8) Uani d . 1 C
C27 0.6230(4) 0.4392(4) -0.30142(18) 0.0260(7) Uani d . 1 C
C277 0.7688(4) 0.5249(4) -0.3556(2) 0.0290(7) Uani d . 1 C
C271 0.7171(4) 0.6401(4) -0.40159(19) 0.0291(7) Uani d . 1 C
C272 0.6541(5) 0.5842(5) -0.4818(2) 0.0369(8) Uani d . 1 C
C273 0.6065(5) 0.6922(6) -0.5229(2) 0.0464(9) Uani d . 1 C
C274 0.6180(5) 0.8537(6) -0.4845(3) 0.0486(10) Uani d . 1 C
C275 0.6814(5) 0.9103(5) -0.4047(2) 0.0441(9) Uani d . 1 C
C276 0.7310(4) 0.8037(4) -0.3643(2) 0.0357(8) Uani d . 1 C
C28 0.4558(4) 0.3088(4) -0.3519(2) 0.0319(7) Uani d . 1 C
O281 0.4513(4) 0.1771(3) -0.39268(19) 0.0582(8) Uani d . 1 O
O282 0.3187(3) 0.3594(4) -0.34457(15) 0.0477(7) Uani d . 1 O
C29 0.1453(5) 0.2399(7) -0.3849(3) 0.0615(12) Uani d . 1 C
C210 0.1270(7) 0.2630(6) -0.4673(3) 0.0672(13) Uani d . 1 C
H12A 0.1476 -0.5155 0.1163 0.035 Uiso d R 1 H
H12B 0.0202 -0.5584 0.0415 0.035 Uiso d R 1 H
H14 0.3160 0.1818 0.2285 0.030 Uiso calc R 1 H
H16A -0.1777 -0.1576 -0.1285 0.034 Uiso calc R 1 H
H16B -0.1633 -0.3076 -0.0855 0.034 Uiso calc R 1 H
H162 0.0725 -0.4194 -0.1175 0.043 Uiso calc R 1 H
H163 0.2857 -0.4535 -0.2044 0.053 Uiso calc R 1 H
H164 0.3919 -0.2637 -0.2944 0.057 Uiso calc R 1 H
H165 0.2798 -0.0458 -0.2974 0.047 Uiso calc R 1 H
H166 0.0639 -0.0159 -0.2126 0.039 Uiso calc R 1 H
H17 0.4058 -0.0563 0.2871 0.031 Uiso calc R 1 H
H17A 0.4000 0.2724 0.3676 0.035 Uiso calc R 1 H
H17B 0.4746 0.1567 0.4122 0.035 Uiso calc R 1 H
H172 0.7669 0.1429 0.3844 0.042 Uiso calc R 1 H
H173 1.0550 0.2765 0.3439 0.045 Uiso calc R 1 H
H174 1.1081 0.4940 0.2685 0.045 Uiso calc R 1 H
H175 0.8732 0.5753 0.2330 0.042 Uiso calc R 1 H
H176 0.5856 0.4402 0.2729 0.037 Uiso calc R 1 H
H19A -0.0273 -0.3175 0.4181 0.041 Uiso calc R 1 H
H19B 0.0216 -0.1298 0.4741 0.041 Uiso calc R 1 H
H11A 0.2466 -0.1700 0.5457 0.076 Uiso calc R 1 H
H11B 0.2087 -0.3528 0.4879 0.076 Uiso calc R 1 H
H11C 0.0605 -0.3296 0.5466 0.076 Uiso calc R 1 H
H22A 0.1615 0.2775 -0.1231 0.035 Uiso d R 1 H
H22B 0.1805 0.2268 -0.0453 0.035 Uiso d R 1 H
H24 0.7914 0.3303 -0.2649 0.034 Uiso calc R 1 H
H26A 0.5513 0.1825 0.0787 0.040 Uiso calc R 1 H
H26B 0.7533 0.2488 0.1191 0.040 Uiso calc R 1 H
H262 0.4852 -0.1437 -0.0193 0.056 Uiso calc R 1 H
H263 0.4471 -0.4234 0.0019 0.085 Uiso calc R 1 H
H264 0.5699 -0.4606 0.1195 0.087 Uiso calc R 1 H
H265 0.7364 -0.2203 0.2142 0.071 Uiso calc R 1 H
H266 0.7790 0.0548 0.1940 0.045 Uiso calc R 1 H
H27 0.5906 0.5306 -0.2668 0.031 Uiso calc R 1 H
H27A 0.8828 0.5948 -0.3223 0.035 Uiso calc R 1 H
H27B 0.7906 0.4332 -0.3940 0.035 Uiso calc R 1 H
H272 0.6434 0.4719 -0.5085 0.044 Uiso calc R 1 H
H273 0.5657 0.6541 -0.5781 0.056 Uiso calc R 1 H
H274 0.5826 0.9259 -0.5126 0.058 Uiso calc R 1 H
H275 0.6908 1.0221 -0.3778 0.053 Uiso calc R 1 H
H276 0.7757 0.8439 -0.3096 0.043 Uiso calc R 1 H
H29A 0.0467 0.2600 -0.3552 0.074 Uiso calc R 1 H
H29B 0.1342 0.1190 -0.3849 0.074 Uiso calc R 1 H
H21A 0.2190 0.2346 -0.4978 0.101 Uiso calc R 1 H
H21B 0.1430 0.3839 -0.4674 0.101 Uiso calc R 1 H
H21C 0.0068 0.1861 -0.4918 0.101 Uiso calc R 1 H

loop_
_atom_site_aniso_label
_atom_site_aniso_U_11
_atom_site_aniso_U_22
_atom_site_aniso_U_33
_atom_site_aniso_U_12
_atom_site_aniso_U_13
_atom_site_aniso_U_23
N11 0.0281(13) 0.0235(13) 0.0228(13) 0.0103(11) 0.0018(10) 0.0044(10)
C12 0.0249(14) 0.0270(16) 0.0223(16) 0.0115(13) 0.0065(12) 0.0081(12)
N12 0.0356(14) 0.0240(13) 0.0295(14) 0.0127(12) -0.0019(11) 0.0051(11)
N13 0.0267(13) 0.0198(12) 0.0242(14) 0.0062(10) 0.0038(10) 0.0060(10)
C14 0.0240(14) 0.0240(15) 0.0195(15) 0.0090(12) 0.0039(11) 0.0056(11)
N14 0.0338(13) 0.0174(12) 0.0214(13) 0.0063(11) -0.0011(10) 0.0050(10)
C15 0.0229(14) 0.0226(14) 0.0223(15) 0.0104(12) 0.0067(12) 0.0076(11)
N15 0.0311(14) 0.0234(13) 0.0228(14) 0.0087(11) 0.0041(11) 0.0038(10)
O15 0.0412(13) 0.0199(10) 0.0263(12) 0.0075(10) -0.0025(9) 0.0025(9)
C16 0.0231(14) 0.0278(16) 0.0197(15) 0.0125(13) 0.0038(12) 0.0041(11)
O16 0.0360(12) 0.0284(11) 0.0206(11) 0.0159(10) -0.0004(9) 0.0029(8)
C167 0.0329(17) 0.0324(17) 0.0220(16) 0.0149(14) -0.0035(13) 0.0026(12)
C161 0.0330(16) 0.0261(15) 0.0193(16) 0.0100(13) -0.0047(12) -0.0015(12)
C162 0.046(2) 0.0350(18) 0.0306(18) 0.0185(16) 0.0071(15) 0.0099(14)
C163 0.057(2) 0.044(2) 0.044(2) 0.0311(18) 0.0186(18) 0.0145(16)
C164 0.057(2) 0.051(2) 0.038(2) 0.025(2) 0.0194(18) 0.0103(17)
C165 0.051(2) 0.0291(17) 0.0302(19) 0.0075(16) 0.0073(15) 0.0072(14)
C166 0.0436(19) 0.0271(16) 0.0256(17) 0.0137(15) -0.0025(14) 0.0015(13)
C17 0.0305(16) 0.0258(15) 0.0199(15) 0.0081(13) 0.0006(12) 0.0088(12)
C177 0.0320(16) 0.0295(16) 0.0217(16) 0.0047(14) 0.0010(13) 0.0056(13)
C171 0.0303(17) 0.0233(15) 0.0200(15) 0.0059(13) 0.0001(12) 0.0010(12)
C172 0.0388(18) 0.0320(17) 0.0317(18) 0.0098(15) -0.0011(14) 0.0094(13)
C173 0.0337(18) 0.0383(19) 0.039(2) 0.0126(16) -0.0008(15) 0.0049(15)
C174 0.0331(18) 0.0371(18) 0.0331(19) 0.0063(15) 0.0091(15) -0.0003(15)
C175 0.0420(19) 0.0322(17) 0.0276(18) 0.0110(16) 0.0063(14) 0.0058(14)
C176 0.0346(17) 0.0303(16) 0.0275(17) 0.0136(15) 0.0007(13) 0.0021(13)
C18 0.0327(17) 0.0243(15) 0.0241(17) 0.0083(13) -0.0006(13) 0.0058(12)
O181 0.0346(13) 0.0420(13) 0.0416(14) 0.0134(11) 0.0014(11) 0.0157(11)
O182 0.0333(12) 0.0388(12) 0.0298(12) 0.0099(10) 0.0060(9) 0.0162(10)
C19 0.0329(17) 0.0371(18) 0.0303(17) 0.0074(15) 0.0095(14) 0.0121(14)
C110 0.045(2) 0.070(3) 0.047(2) 0.022(2) 0.0150(18) 0.034(2)
N21 0.0278(13) 0.0327(14) 0.0247(14) 0.0140(12) 0.0018(11) 0.0071(11)
C22 0.0240(15) 0.0214(15) 0.0269(16) 0.0091(13) 0.0014(12) 0.0041(12)
N22 0.0242(13) 0.0375(15) 0.0293(15) 0.0144(12) 0.0024(11) 0.0076(12)
N23 0.0237(12) 0.0276(13) 0.0242(14) 0.0110(11) 0.0028(10) 0.0070(10)
C24 0.0244(15) 0.0247(15) 0.0240(16) 0.0116(13) 0.0005(12) 0.0045(12)
N24 0.0272(13) 0.0384(15) 0.0276(14) 0.0201(12) 0.0069(11) 0.0130(11)
C25 0.0226(14) 0.0307(16) 0.0285(17) 0.0116(13) 0.0017(12) 0.0103(13)
N25 0.0309(14) 0.0433(16) 0.0373(16) 0.0178(13) 0.0109(12) 0.0197(13)
O25 0.0358(13) 0.0585(16) 0.0427(14) 0.0290(12) 0.0181(11) 0.0282(12)
C26 0.0231(15) 0.0272(16) 0.0274(17) 0.0109(13) -0.0004(12) 0.0085(12)
O26 0.0353(13) 0.0530(15) 0.0289(13) 0.0234(11) 0.0054(10) 0.0205(11)
C267 0.0422(19) 0.0419(19) 0.0191(16) 0.0185(16) -0.0008(14) 0.0073(14)
C261 0.0253(15) 0.0305(17) 0.0307(18) 0.0097(13) 0.0086(13) 0.0045(13)
C262 0.0363(19) 0.047(2) 0.042(2) 0.0055(18) 0.0061(16) -0.0058(17)
C263 0.054(3) 0.030(2) 0.099(4) -0.006(2) 0.038(3) -0.017(2)
C264 0.074(3) 0.041(3) 0.114(5) 0.027(3) 0.053(3) 0.034(3)
C265 0.068(3) 0.056(3) 0.075(3) 0.035(2) 0.031(2) 0.040(3)
C266 0.0398(19) 0.044(2) 0.036(2) 0.0227(17) 0.0060(15) 0.0149(16)
C27 0.0284(15) 0.0312(16) 0.0261(16) 0.0178(14) 0.0055(12) 0.0098(13)
C277 0.0248(15) 0.0330(17) 0.0307(17) 0.0107(14) 0.0049(13) 0.0100(13)
C271 0.0214(15) 0.0361(18) 0.0297(17) 0.0098(14) 0.0023(12) 0.0080(13)
C272 0.0378(18) 0.0392(19) 0.0317(19) 0.0111(16) 0.0030(14) 0.0089(14)
C273 0.045(2) 0.066(3) 0.035(2) 0.022(2) 0.0055(16) 0.0225(19)
C274 0.039(2) 0.063(3) 0.060(3) 0.0250(19) 0.0091(18) 0.039(2)
C275 0.0362(19) 0.036(2) 0.063(3) 0.0152(17) 0.0077(18) 0.0120(18)
C276 0.0322(17) 0.0335(18) 0.040(2) 0.0113(15) 0.0000(14) 0.0054(14)
C28 0.0324(18) 0.0337(18) 0.0367(19) 0.0160(15) 0.0036(14) 0.0170(15)
O281 0.0538(16) 0.0290(14) 0.088(2) 0.0187(13) -0.0222(15) -0.0056(14)
O282 0.0350(13) 0.0757(18) 0.0347(14) 0.0275(13) -0.0034(11) 0.0011(12)
C29 0.0309(19) 0.102(4) 0.047(2) 0.018(2) -0.0045(17) 0.016(2)
C210 0.075(3) 0.060(3) 0.060(3) 0.015(2) -0.021(2) 0.019(2)

loop_
_atom_type_symbol
_atom_type_description
_atom_type_scat_dispersion_real
_atom_type_scat_dispersion_imag
_atom_type_scat_source
C C 0.0033 0.0016 'International Tables Vol C Tables 4.2.6.8 and 6.1.1.4'
H H 0.0000 0.0000 'International Tables Vol C Tables 4.2.6.8 and 6.1.1.4'
N N 0.0061 0.0033 'International Tables Vol C Tables 4.2.6.8 and 6.1.1.4'
O O 0.0106 0.0060 'International Tables Vol C Tables 4.2.6.8 and 6.1.1.4'

loop_
_geom_angle_atom_site_label_1
_geom_angle_atom_site_label_2
_geom_angle_atom_site_label_3
_geom_angle
_geom_angle_publ_flag
C16 N11 C12 115.7(2) no
N12 C12 N13 117.6(3) no
N12 C12 N11 114.7(3) no
N13 C12 N11 127.7(3) no
C12 N12 H12A 120.7 no
C12 N12 H12B 118.1 no
H12A N12 H12B 119.9 no
C14 N13 C12 115.5(2) no
N13 C14 N14 119.1(3) no
N13 C14 C15 123.1(2) no
N14 C14 C15 117.8(2) no
C14 N14 C17 123.0(2) no
C14 N14 H14 118.5 no
C17 N14 H14 118.5 no
N15 C15 C16 117.1(3) no
N15 C15 C14 128.8(2) no
C16 C15 C14 114.1(2) no
O15 N15 C15 117.8(2) no
N11 C16 O16 120.5(3) no
N11 C16 C15 123.9(3) no
O16 C16 C15 115.6(2) no
C16 O16 C167 118.3(2) no
O16 C167 C161 110.5(2) no
O16 C167 H16A 109.5 no
C161 C167 H16A 109.5 no
O16 C167 H16B 109.5 no
C161 C167 H16B 109.5 no
H16A C167 H16B 108.1 no
C162 C161 C166 119.1(3) no
C162 C161 C167 121.1(3) no
C166 C161 C167 119.8(3) no
C161 C162 C163 121.1(3) no
C161 C162 H162 119.5 no
C163 C162 H162 119.5 no
C162 C163 C164 119.6(3) no
C162 C163 H163 120.2 no
C164 C163 H163 120.2 no
C165 C164 C163 119.4(3) no
C165 C164 H164 120.3 no
C163 C164 H164 120.3 no
C166 C165 C164 120.7(3) no
C166 C165 H165 119.6 no
C164 C165 H165 119.6 no
C165 C166 C161 120.1(3) no
C165 C166 H166 120.0 no
C161 C166 H166 120.0 no
N14 C17 C18 110.7(2) no
N14 C17 C177 109.7(2) no
C18 C17 C177 107.9(2) no
N14 C17 H17 109.5 no
C18 C17 H17 109.5 no
C177 C17 H17 109.5 no
C171 C177 C17 114.5(2) no
C171 C177 H17A 108.6 no
C17 C177 H17A 108.6 no
C171 C177 H17B 108.6 no
C17 C177 H17B 108.6 no
H17A C177 H17B 107.6 no
C172 C171 C176 117.9(3) no
C172 C171 C177 120.6(3) no
C176 C171 C177 121.5(3) no
C171 C172 C173 121.6(3) no
C171 C172 H172 119.2 no
C173 C172 H172 119.2 no
C174 C173 C172 119.6(3) no
C174 C173 H173 120.2 no
C172 C173 H173 120.2 no
C173 C174 C175 120.0(3) no
C173 C174 H174 120.0 no
C175 C174 H174 120.0 no
C174 C175 C176 120.0(3) no
C174 C175 H175 120.0 no
C176 C175 H175 120.0 no
C175 C176 C171 121.0(3) no
C175 C176 H176 119.5 no
C171 C176 H176 119.5 no
O181 C18 O182 126.0(3) no
O181 C18 C17 124.4(3) no
O182 C18 C17 109.4(3) no
C18 O182 C19 116.1(2) no
O182 C19 C110 107.3(3) no
O182 C19 H19A 110.3 no
C110 C19 H19A 110.3 no
O182 C19 H19B 110.3 no
C110 C19 H19B 110.3 no
H19A C19 H19B 108.5 no
C19 C110 H11A 109.5 no
C19 C110 H11B 109.5 no
H11A C110 H11B 109.5 no
C19 C110 H11C 109.5 no
H11A C110 H11C 109.5 no
H11B C110 H11C 109.5 no
C26 N21 C22 116.0(2) no
N22 C22 N23 117.4(3) no
N22 C22 N21 115.4(3) no
N23 C22 N21 127.2(3) no
C22 N22 H22A 122.6 no
C22 N22 H22B 120.5 no
H22A N22 H22B 113.9 no
C24 N23 C22 115.8(2) no
N23 C24 N24 118.9(3) no
N23 C24 C25 122.5(3) no
N24 C24 C25 118.6(3) no
C24 N24 C27 122.3(2) no
C24 N24 H24 118.8 no
C27 N24 H24 118.8 no
N25 C25 C24 128.6(3) no
N25 C25 C26 117.0(3) no
C24 C25 C26 114.3(2) no
O25 N25 C25 117.7(3) no
N21 C26 O26 121.3(3) no
N21 C26 C25 123.1(3) no
O26 C26 C25 115.5(2) no
C26 O26 C267 118.8(2) no
O26 C267 C261 109.2(3) no
O26 C267 H26A 109.8 no
C261 C267 H26A 109.8 no
O26 C267 H26B 109.8 no
C261 C267 H26B 109.8 no
H26A C267 H26B 108.3 no
C262 C261 C266 118.8(3) no
C262 C261 C267 121.7(3) no
C266 C261 C267 119.5(3) no
C261 C262 C263 118.8(4) no
C261 C262 H262 120.6 no
C263 C262 H262 120.6 no
C264 C263 C262 121.1(4) no
C264 C263 H263 119.5 no
C262 C263 H263 119.5 no
C265 C264 C263 119.3(4) no
C265 C264 H264 120.3 no
C263 C264 H264 120.3 no
C264 C265 C266 120.4(5) no
C264 C265 H265 119.8 no
C266 C265 H265 119.8 no
C265 C266 C261 121.7(4) no
C265 C266 H266 119.2 no
C261 C266 H266 119.2 no
N24 C27 C28 110.0(2) no
N24 C27 C277 108.6(2) no
C28 C27 C277 110.2(3) no
N24 C27 H27 109.3 no
C28 C27 H27 109.3 no
C277 C27 H27 109.3 no
C271 C277 C27 112.6(2) no
C271 C277 H27A 109.1 no
C27 C277 H27A 109.1 no
C271 C277 H27B 109.1 no
C27 C277 H27B 109.1 no
H27A C277 H27B 107.8 no
C276 C271 C272 118.6(3) no
C276 C271 C277 120.3(3) no
C272 C271 C277 121.0(3) no
C271 C272 C273 120.1(4) no
C271 C272 H272 119.9 no
C273 C272 H272 119.9 no
C274 C273 C272 120.5(4) no
C274 C273 H273 119.7 no
C272 C273 H273 119.7 no
C273 C274 C275 119.5(3) no
C273 C274 H274 120.2 no
C275 C274 H274 120.2 no
C276 C275 C274 119.8(4) no
C276 C275 H275 120.1 no
C274 C275 H275 120.1 no
C271 C276 C275 121.3(3) no
C271 C276 H276 119.3 no
C275 C276 H276 119.3 no
O281 C28 O282 124.8(3) no
O281 C28 C27 123.6(3) no
O282 C28 C27 111.6(3) no
C28 O282 C29 117.4(3) no
O282 C29 C210 111.2(4) no
O282 C29 H29A 109.4 no
C210 C29 H29A 109.4 no
O282 C29 H29B 109.4 no
C210 C29 H29B 109.4 no
H29A C29 H29B 108.0 no
C29 C210 H21A 109.5 no
C29 C210 H21B 109.5 no
H21A C210 H21B 109.5 no
C29 C210 H21C 109.5 no
H21A C210 H21C 109.5 no
H21B C210 H21C 109.5 no

loop_
_geom_bond_atom_site_label_1
_geom_bond_atom_site_label_2
_geom_bond_distance
_geom_bond_publ_flag
N11 C16 1.303(4) no
N11 C12 1.371(4) no
C12 N12 1.327(4) no
C12 N13 1.344(4) no
N12 H12A 0.8784 no
N12 H12B 0.8842 no
N13 C14 1.331(4) no
C14 N14 1.334(4) no
C14 C15 1.442(4) no
N14 C17 1.446(4) no
N14 H14 0.8800 no
C15 N15 1.336(4) no
C15 C16 1.433(4) no
N15 O15 1.289(3) no
C16 O16 1.335(4) no
O16 C167 1.454(4) no
C167 C161 1.516(5) no
C167 H16A 0.9900 no
C167 H16B 0.9900 no
C161 C162 1.367(5) no
C161 C166 1.395(5) no
C162 C163 1.384(5) no
C162 H162 0.9500 no
C163 C164 1.387(5) no
C163 H163 0.9500 no
C164 C165 1.378(5) no
C164 H164 0.9500 no
C165 C166 1.371(5) no
C165 H165 0.9500 no
C166 H166 0.9500 no
C17 C18 1.538(4) no
C17 C177 1.544(4) no
C17 H17 1.0000 no
C177 C171 1.507(4) no
C177 H17A 0.9900 no
C177 H17B 0.9900 no
C171 C172 1.376(5) no
C171 C176 1.395(4) no
C172 C173 1.391(5) no
C172 H172 0.9500 no
C173 C174 1.377(5) no
C173 H173 0.9500 no
C174 C175 1.378(5) no
C174 H174 0.9500 no
C175 C176 1.385(5) no
C175 H175 0.9500 no
C176 H176 0.9500 no
C18 O181 1.189(4) no
C18 O182 1.321(4) no
O182 C19 1.466(4) no
C19 C110 1.474(5) no
C19 H19A 0.9900 no
C19 H19B 0.9900 no
C110 H11A 0.9800 no
C110 H11B 0.9800 no
C110 H11C 0.9800 no
N21 C26 1.303(4) no
N21 C22 1.359(4) no
C22 N22 1.317(4) no
C22 N23 1.356(4) no
N22 H22A 0.8853 no
N22 H22B 0.8806 no
N23 C24 1.325(4) no
C24 N24 1.334(4) no
C24 C25 1.441(4) no
N24 C27 1.453(4) no
N24 H24 0.8800 no
C25 N25 1.332(4) no
C25 C26 1.442(4) no
N25 O25 1.292(3) no
C26 O26 1.327(4) no
O26 C267 1.463(4) no
C267 C261 1.488(5) no
C267 H26A 0.9900 no
C267 H26B 0.9900 no
C261 C262 1.380(5) no
C261 C266 1.394(5) no
C262 C263 1.405(7) no
C262 H262 0.9500 no
C263 C264 1.390(8) no
C263 H263 0.9500 no
C264 C265 1.355(8) no
C264 H264 0.9500 no
C265 C266 1.369(5) no
C265 H265 0.9500 no
C266 H266 0.9500 no
C27 C28 1.519(4) no
C27 C277 1.537(4) no
C27 H27 1.0000 no
C277 C271 1.507(4) no
C277 H27A 0.9900 no
C277 H27B 0.9900 no
C271 C276 1.379(5) no
C271 C272 1.388(5) no
C272 C273 1.390(5) no
C272 H272 0.9500 no
C273 C274 1.374(6) no
C273 H273 0.9500 no
C274 C275 1.383(6) no
C274 H274 0.9500 no
C275 C276 1.380(5) no
C275 H275 0.9500 no
C276 H276 0.9500 no
C28 O281 1.191(4) no
C28 O282 1.313(4) no
O282 C29 1.458(5) no
C29 C210 1.460(6) no
C29 H29A 0.9900 no
C29 H29B 0.9900 no
C210 H21A 0.9800 no
C210 H21B 0.9800 no
C210 H21C 0.9800 no

loop_
_geom_hbond_atom_site_label_D
_geom_hbond_atom_site_label_H
_geom_hbond_atom_site_label_A
_geom_hbond_site_symmetry_A
_geom_hbond_distance_DH
_geom_hbond_distance_HA
_geom_hbond_distance_DA
_geom_hbond_angle_DHA
_geom_hbond_publ_flag
N14 H14 O15 . 0.88 1.93 2.606(3) 132 y
N24 H24 O25 . 0.88 1.96 2.621(4) 131 y
N22 H22B N15 . 0.88 2.48 3.302(4) 155 y
N22 H22B O16 . 0.88 2.44 3.115(3) 133 y
N22 H22A N25 1_455 0.88 2.22 2.925(4) 137 y
N22 H22A O25 1_455 0.88 2.17 3.043(4) 167 y
N12 H12A O15 1_545 0.88 2.15 2.962(4) 153 y
N12 H12B O26 1_445 0.88 2.46 3.199(4) 142 y

loop_
_geom_torsion_atom_site_label_1
_geom_torsion_atom_site_label_2
_geom_torsion_atom_site_label_3
_geom_torsion_atom_site_label_4
_geom_torsion
_geom_torsion_publ_flag
C16 N11 C12 N12 -176.5(3) no
C16 N11 C12 N13 4.4(4) no
N12 C12 N13 C14 176.4(3) no
N11 C12 N13 C14 -4.5(4) no
C12 N13 C14 N14 -179.1(3) no
C12 N13 C14 C15 1.3(4) no
N13 C14 N14 C17 -6.3(4) no
C15 C14 N14 C17 173.3(2) no
N13 C14 C15 N15 178.6(3) no
N14 C14 C15 N15 -0.9(4) no
N13 C14 C15 C16 1.4(4) no
N14 C14 C15 C16 -178.1(2) no
C16 C15 N15 O15 178.3(2) no
C14 C15 N15 O15 1.2(4) no
C12 N11 C16 O16 179.2(3) no
C12 N11 C16 C15 -1.0(4) no
N15 C15 C16 N11 -179.1(3) no
C14 C15 C16 N11 -1.6(4) no
N15 C15 C16 O16 0.7(4) no
C14 C15 C16 O16 178.2(2) no
N11 C16 O16 C167 -3.7(4) no
C15 C16 O16 C167 176.5(2) no
C16 O16 C167 C161 -84.4(3) no
O16 C167 C161 C162 94.5(3) no
O16 C167 C161 C166 -85.6(3) no
C166 C161 C162 C163 -0.4(5) no
C167 C161 C162 C163 179.6(3) no
C161 C162 C163 C164 0.8(6) no
C162 C163 C164 C165 -0.5(6) no
C163 C164 C165 C166 -0.1(6) no
C164 C165 C166 C161 0.5(5) no
C162 C161 C166 C165 -0.3(5) no
C167 C161 C166 C165 179.7(3) no
C14 N14 C17 C18 -70.8(4) no
C14 N14 C17 C177 170.2(3) no
N14 C17 C177 C171 -68.9(3) no
C18 C17 C177 C171 170.4(3) no
C17 C177 C171 C172 -89.9(3) no
C17 C177 C171 C176 90.9(4) no
C176 C171 C172 C173 -0.5(5) no
C177 C171 C172 C173 -179.7(3) no
C171 C172 C173 C174 0.5(5) no
C172 C173 C174 C175 -0.3(5) no
C173 C174 C175 C176 0.0(5) no
C174 C175 C176 C171 0.0(5) no
C172 C171 C176 C175 0.3(4) no
C177 C171 C176 C175 179.5(3) no
N14 C17 C18 O181 -17.0(4) no
C177 C17 C18 O181 103.0(3) no
N14 C17 C18 O182 166.9(2) no
C177 C17 C18 O182 -73.1(3) no
O181 C18 O182 C19 -2.3(4) no
C17 C18 O182 C19 173.8(2) no
C18 O182 C19 C110 -173.0(3) no
C26 N21 C22 N22 176.0(3) no
C26 N21 C22 N23 -7.2(4) no
N22 C22 N23 C24 -174.1(3) no
N21 C22 N23 C24 9.1(4) no
C22 N23 C24 N24 -179.2(3) no
C22 N23 C24 C25 -1.2(4) no
N23 C24 N24 C27 7.8(4) no
C25 C24 N24 C27 -170.3(3) no
N23 C24 C25 N25 175.7(3) no
N24 C24 C25 N25 -6.2(5) no
N23 C24 C25 C26 -7.0(4) no
N24 C24 C25 C26 171.0(3) no
C24 C25 N25 O25 -1.6(5) no
C26 C25 N25 O25 -178.8(3) no
C22 N21 C26 O26 177.4(3) no
C22 N21 C26 C25 -2.8(4) no
N25 C25 C26 N21 -173.2(3) no
C24 C25 C26 N21 9.2(4) no
N25 C25 C26 O26 6.6(4) no
C24 C25 C26 O26 -170.9(3) no
N21 C26 O26 C267 0.9(4) no
C25 C26 O26 C267 -179.0(3) no
C26 O26 C267 C261 116.3(3) no
O26 C267 C261 C262 -52.9(4) no
O26 C267 C261 C266 128.6(3) no
C266 C261 C262 C263 -0.9(5) no
C267 C261 C262 C263 -179.4(3) no
C261 C262 C263 C264 1.1(6) no
C262 C263 C264 C265 -0.8(7) no
C263 C264 C265 C266 0.3(6) no
C264 C265 C266 C261 -0.1(6) no
C262 C261 C266 C265 0.4(5) no
C267 C261 C266 C265 179.0(3) no
C24 N24 C27 C28 -76.9(4) no
C24 N24 C27 C277 162.4(3) no
N24 C27 C277 C271 -171.6(3) no
C28 C27 C277 C271 67.8(3) no
C27 C277 C271 C276 77.8(4) no
C27 C277 C271 C272 -101.8(3) no
C276 C271 C272 C273 0.1(5) no
C277 C271 C272 C273 179.8(3) no
C271 C272 C273 C274 -1.3(5) no
C272 C273 C274 C275 1.5(6) no
C273 C274 C275 C276 -0.6(5) no
C272 C271 C276 C275 0.9(5) no
C277 C271 C276 C275 -178.8(3) no
C274 C275 C276 C271 -0.6(5) no
N24 C27 C28 O281 -52.2(4) no
C277 C27 C28 O281 67.5(4) no
N24 C27 C28 O282 127.6(3) no
C277 C27 C28 O282 -112.6(3) no
O281 C28 O282 C29 4.6(5) no
C27 C28 O282 C29 -175.3(3) no
C28 O282 C29 C210 -87.6(5) no

loop_
_cod_related_entry_id
_cod_related_entry_database
_cod_related_entry_code
1 ChemSpider 30654494
